data_2107349
loop_
_publ_author_name
'Brunton, G.'

_publ_section_title
;
 The crystal Structure of Na3 Be Th10 F45
;
_journal_name_full 'Acta Crystallographica B (24,1968-38,1982)'
_journal_page_first 2976
_journal_page_last 2978
_journal_volume 29
_journal_year 1973
_chemical_formula_sum 'Be F45 Na3 Th10'
_chemical_name_systematic 'Na3 Be Th10 F45'
_space_group_IT_number 138
_symmetry_space_group_name_Hall '-P 4ac 2ac'
_symmetry_space_group_name_H-M 'P 42/n c m :2'
_cell_angle_alpha 90
_cell_angle_beta 90
_cell_angle_gamma 90
_cell_formula_units_Z 4
_cell_length_a 11.803
_cell_length_b 11.803
_cell_length_c 23.42
_cell_volume 3262.659
_citation_journal_id_ASTM ACBCAR
_cod_data_source_file Brunton_ACBCAR_1973_466.cif
_cod_data_source_block Be1F45Na3Th10
_cod_original_formula_sum 'Be1 F45 Na3 Th10'
_cod_database_code 2107349

loop_
_symmetry_equiv_pos_as_xyz
x,y,z
-y+1/2,x,z+1/2
-x+1/2,-y+1/2,z
y,-x+1/2,z+1/2
x+1/2,-y,-z+1/2
y+1/2,x+1/2,-z
-x,y+1/2,-z+1/2
-y,-x,-z
-x,-y,-z
y-1/2,-x,-z-1/2
x-1/2,y-1/2,-z
-y,x-1/2,-z-1/2
-x-1/2,y,z-1/2
-y-1/2,-x-1/2,z
x,-y-1/2,z-1/2
y,x,z

loop_
_atom_site_label
_atom_site_type_symbol
_atom_site_fract_x
_atom_site_fract_y
_atom_site_fract_z
_atom_site_occupancy
_atom_site_U_iso_or_equiv
F12 F-1 0.0577 0.2575 0.2618 1 0.0
F3 F-1 0.0489 0.0489 0.2944 1 0.0
F7 F-1 0.0879 -0.0879 0 1 0.0
Th2 Th+4 0.24451 -0.01958 0.35299 1 0.0
F1 F-1 0.1579 0.1579 0.3655 1 0.0
Na1 Na+1 0.25 0.25 0.4465 1 0.0
F11 F-1 0.06 0.2583 0.1401 1 0.0
F10 F-1 0.4203 0.5869 0.1922 1 0.0
F16 F-1 0.2452 0.0331 0.4501 1 0.0
F14 F-1 0.164 0.8335 0.0992 1 0.0
F9 F-1 0.25 0.25 0.2019 1 0.0
Na2 Na+1 0.0843 0.0843 0.6984 1 0.0
F8 F-1 0.1613 -0.1613 0.5 1 0.0
F15 F-1 0.1926 0.8357 0.2906 1 0.0
F13 F-1 0.1049 0.592 0.1056 1 0.0
Th1 Th+4 0.25797 0.51584 0.04799 1 0.0
Th3 Th+4 0.10593 0.10593 0.19965 1 0.0
Be1 Be+2 0.75 0.25 0.75 1 0.0
F5 F-1 0.1 0.1 0.5392 1 0.0
F4 F-1 0.0581 0.0581 0.0989 1 0.0
F2 F-1 0.1655 0.1655 0.0282 1 0.0
F6 F-1 0.1161 0.1161 0.8656 1 0.0
